data_4328658
loop_
_publ_author_name
'L. Choubrac'
'A. Lafond'
'C. Guillot-Deudon'
'Y. Mo\"elo'
'S. Jobic'

_publ_section_title
;
 Structure Flexibility of the Cu2ZnSnS4 Absorber in Low-Cost Photovoltaic
 Cells: From the Stoichiometric to the Copper-Poor Compounds
;
_journal_name_full 'Inorganic Chemistry'
_journal_page_first 3346
_journal_page_last 3348
_journal_paper_doi 10.1021/ic202569q
_journal_volume 51
_journal_year 2012
_chemical_formula_moiety 'Cu2 S4 Sn1 Zn1'
_chemical_formula_sum 'Cu2 S4 Sn Zn'
_chemical_formula_weight 439.4
_space_group_IT_number 82
_symmetry_cell_setting tetragonal
_symmetry_Int_Tables_number 82
_symmetry_space_group_name_Hall 'I -4'
_symmetry_space_group_name_H-M 'I -4'
_cell_angle_alpha 90
_cell_angle_beta 90
_cell_angle_gamma 90
_cell_formula_units_Z 2
_cell_length_a 5.43420(10)
_cell_length_b 5.43420(10)
_cell_length_c 10.8496(2)
_cell_measurement_temperature 293
_cell_measurement_theta_max 34.82
_cell_measurement_theta_min 6.51
_cell_volume 320.394(10)
_computing_cell_refinement unknown
_computing_data_collection unknown
_computing_data_reduction unknown
_computing_molecular_graphics unknown
_computing_structure_solution unknown
_diffrn_ambient_temperature 293
_diffrn_measured_fraction_theta_full 0.98
_diffrn_measured_fraction_theta_max 0.98
_diffrn_measurement_device 'four-cycle diffractometer'
_diffrn_measurement_device_type 'Nonius CCD'
_diffrn_measurement_method phi,omega
_diffrn_radiation_monochromator graphite
_diffrn_radiation_source 'X-ray tube'
_diffrn_radiation_type 'Mo K\a'
_diffrn_radiation_wavelength 0.71069
_diffrn_reflns_av_R_equivalents 0.0732
_diffrn_reflns_av_sigmaI/netI 0.0122
_diffrn_reflns_limit_h_max 8
_diffrn_reflns_limit_h_min -8
_diffrn_reflns_limit_k_max 8
_diffrn_reflns_limit_k_min -8
_diffrn_reflns_limit_l_max 17
_diffrn_reflns_limit_l_min -14
_diffrn_reflns_number 2751
_diffrn_reflns_theta_full 34.82
_diffrn_reflns_theta_max 34.82
_diffrn_reflns_theta_min 6.51
_exptl_absorpt_coefficient_mu 15.267
_exptl_absorpt_correction_T_max 0.2684
_exptl_absorpt_correction_T_min 0.157
_exptl_absorpt_correction_type gaussian
_exptl_absorpt_process_details 'Jana2006  (Petricek, Dusek & Palatinus, 2000)'
_exptl_crystal_colour black
_exptl_crystal_density_diffrn 4.5534
_exptl_crystal_description block
_exptl_crystal_F_000 404
_exptl_crystal_size_max 0.145
_exptl_crystal_size_mid 0.130
_exptl_crystal_size_min 0.125
_refine_diff_density_max 1.68
_refine_diff_density_min -2.41
_refine_ls_extinction_coef 5310(170)
_refine_ls_extinction_method 'B-C type 1 gaussian isotropic (Becker & Coppens, 1974)'
_refine_ls_goodness_of_fit_gt 1.54
_refine_ls_goodness_of_fit_ref 1.53
_refine_ls_number_constraints 0
_refine_ls_number_parameters 19
_refine_ls_number_reflns 690
_refine_ls_number_restraints 0
_refine_ls_R_factor_all 0.0342
_refine_ls_R_factor_gt 0.0336
_refine_ls_shift/su_max 0.0019
_refine_ls_shift/su_mean 0.0010
_refine_ls_structure_factor_coef Fsqd
_refine_ls_weighting_details w=1/(\s^2^(I)+0.0016I^2^)
_refine_ls_weighting_scheme sigma
_refine_ls_wR_factor_gt 0.0807
_refine_ls_wR_factor_ref 0.0809
_reflns_number_gt 684
_reflns_number_total 690
_reflns_threshold_expression I>2\s(I)
_cod_data_source_file ic202569q_si_002.cif
_cod_data_source_block I
_cod_depositor_comments 'Adding Fobs data.'
_cod_original_formula_sum 'Cu2 S4 Sn1 Zn1'
_cod_database_code 4328658
_cod_database_fobs_code 4328658

loop_
_symmetry_equiv_pos_site_id
_symmetry_equiv_pos_as_xyz
1 x,y,z
2 -x,-y,z
3 y,-x,-z
4 -y,x,-z
5 x+1/2,y+1/2,z+1/2
6 -x+1/2,-y+1/2,z+1/2
7 y+1/2,-x+1/2,-z+1/2
8 -y+1/2,x+1/2,-z+1/2

loop_
_atom_site_label
_atom_site_type_symbol
_atom_site_fract_x
_atom_site_fract_y
_atom_site_fract_z
_atom_site_adp_type
_atom_site_U_iso_or_equiv
_atom_site_symmetry_multiplicity
_atom_site_occupancy
_atom_site_calc_flag
Cu_2a Cu 0 0 0 Uani 0.01923(15) 2 1 d
Cu_2c Cu 0 0.5 0.25 Uani 0.0162(5) 2 1 d
Zn_2d Zn 0 0.5 0.75 Uani 0.0195(5) 2 1 d
Sn_2b Sn 0 0 0.5 Uani 0.01191(9) 2 1 d
S S 0.7562(2) 0.2434(2) 0.12821(6) Uani 0.0120(2) 8 1 d

loop_
_atom_site_aniso_label
_atom_site_aniso_type_symbol
_atom_site_aniso_U_11
_atom_site_aniso_U_22
_atom_site_aniso_U_33
_atom_site_aniso_U_12
_atom_site_aniso_U_13
_atom_site_aniso_U_23
Cu_2a Cu 0.0199(2) 0.0199(2) 0.0178(3) 0 0 0
Cu_2c Cu 0.0168(8) 0.0168(8) 0.0152(10) 0 0 0
Zn_2d Zn 0.0197(8) 0.0197(8) 0.0192(11) 0 0 0
Sn_2b Sn 0.01241(16) 0.01241(16) 0.01091(17) 0 0 0
S S 0.0123(4) 0.0120(4) 0.0117(4) 0.0008(2) -0.0006(2) 0.0005(2)

loop_
_atom_type_symbol
_atom_type_scat_dispersion_real
_atom_type_scat_dispersion_imag
_atom_type_scat_source
Cu 0.3201 1.2651 'International Tables Vol C tables 4.2.6.8 and 6.1.1.1'
Zn 0.2839 1.4301 'International Tables Vol C tables 4.2.6.8 and 6.1.1.1'
Sn -0.6537 1.4246 'International Tables Vol C tables 4.2.6.8 and 6.1.1.1'
S 0.1246 0.1234 'International Tables Vol C tables 4.2.6.8 and 6.1.1.1'

loop_
_geom_angle_atom_site_label_1
_geom_angle_atom_site_label_2
_geom_angle_atom_site_label_3
_geom_angle_site_symmetry_1
_geom_angle_site_symmetry_3
_geom_angle
S Cu_2a S 1_455 2_655 106.78(3)
S Cu_2a S 1_455 3_565 110.83(4)
S Cu_2a S 1_455 4_545 110.83(4)
S Cu_2a S 2_655 3_565 110.83(4)
S Cu_2a S 2_655 4_545 110.83(4)
S Cu_2a S 3_565 4_545 106.78(3)
S Cu_2c S 1_455 2_665 111.02(3)
S Cu_2c S 1_455 7_465 108.70(4)
S Cu_2c S 1_455 8_545 108.70(4)
S Cu_2c S 2_665 7_465 108.70(4)
S Cu_2c S 2_665 8_545 108.70(4)
S Cu_2c S 7_465 8_545 111.02(3)
S Zn_2d S 5_455 6_555 110.94(3)
S Zn_2d S 5_455 3_566 108.74(4)
S Zn_2d S 5_455 4_556 108.74(4)
S Zn_2d S 6_555 3_566 108.74(4)
S Zn_2d S 6_555 4_556 108.74(4)
S Zn_2d S 3_566 4_556 110.94(3)
S Sn_2b S 5_445 6_555 109.55(3)
S Sn_2b S 5_445 7_455 109.43(4)
S Sn_2b S 5_445 8_545 109.43(4)
S Sn_2b S 6_555 7_455 109.43(4)
S Sn_2b S 6_555 8_545 109.43(4)
S Sn_2b S 7_455 8_545 109.55(3)
Cu_2a S Cu_2c 1_655 1_655 110.73(5)
Cu_2a S Zn_2d 1_655 5_544 110.82(5)
Cu_2a S Sn_2b 1_655 5_554 108.17(2)
Cu_2c S Zn_2d 1_655 5_544 110.93(2)
Cu_2c S Sn_2b 1_655 5_554 108.00(4)
Zn_2d S Sn_2b 5_544 5_554 108.08(5)

loop_
_geom_bond_atom_site_label_1
_geom_bond_atom_site_label_2
_geom_bond_site_symmetry_2
_geom_bond_distance
Cu_2a S 1_455 2.3325(10)
Cu_2a S 2_655 2.3325(10)
Cu_2a S 3_565 2.3325(10)
Cu_2a S 4_545 2.3325(10)
Cu_2c S 1_455 2.3335(10)
Cu_2c S 2_665 2.3335(10)
Cu_2c S 7_465 2.3335(10)
Cu_2c S 8_545 2.3335(10)
Zn_2d S 5_455 2.3311(10)
Zn_2d S 6_555 2.3311(10)
Zn_2d S 3_566 2.3311(10)
Zn_2d S 4_556 2.3311(10)
Sn_2b S 5_445 2.4118(10)
Sn_2b S 6_555 2.4118(10)
Sn_2b S 7_455 2.4118(10)
Sn_2b S 8_545 2.4118(10)
